data_7101163
loop_
_publ_author_name
'Tomoaki Tanase'
'Merii Kato'
'Ajay Sah'

_publ_section_title
;
Trinuclear coordinatively labile Cu(II) complex of
4,6-O-ethylidene-beta-D-glucopyranosylamine derived Schiff base ligand
and its reactivity towards primary alcohols and amines
;
_journal_issue 5
_journal_name_full 'Chemical Communications'
_journal_paper_doi 10.1039/b413923b
_journal_year 2005
_chemical_formula_moiety 'C24 H32 Cu N2 O2 '
_chemical_formula_sum 'C24 H32 Cu N2 O2'
_chemical_formula_weight 444.07
_space_group_IT_number 14
_space_group_name_Hall '-P 2ybc'
_space_group_name_H-M_alt 'P 1 21/c 1'
_symmetry_cell_setting monoclinic
_symmetry_Int_Tables_number 14
_symmetry_space_group_name_Hall '-P 2ybc'
_symmetry_space_group_name_H-M 'P 1 21/c 1'
_cell_angle_alpha 90
_cell_angle_beta 102.255(4)
_cell_angle_gamma 90
_cell_formula_units_Z 4
_cell_length_a 12.830(4)
_cell_length_b 10.858(3)
_cell_length_c 17.007(5)
_cell_measurement_reflns_used 3496
_cell_measurement_temperature 153.1
_cell_measurement_theta_max 27.1
_cell_measurement_theta_min 3.1
_cell_volume 2315.3(11)
_computing_cell_refinement CrystalClear
_computing_data_collection CrystalClear
_computing_data_reduction CrystalStructure
_computing_molecular_graphics ORTEP-II
_computing_publication_material 'CrystalStructure 3.6.0'
_computing_structure_refinement CRYSTALS
_computing_structure_solution SIR97
_diffrn_detector_area_resol_mean 7.31
_diffrn_measured_fraction_theta_full 0.5517
_diffrn_measured_fraction_theta_max 0.4710
_diffrn_measurement_device_type 'Rigaku Mercury'
_diffrn_measurement_method \w
_diffrn_radiation_type 'Mo K\a'
_diffrn_radiation_wavelength 0.7107
_diffrn_reflns_av_R_equivalents 0.057
_diffrn_reflns_limit_h_max 11
_diffrn_reflns_limit_h_min -16
_diffrn_reflns_limit_k_max 13
_diffrn_reflns_limit_k_min -13
_diffrn_reflns_limit_l_max 18
_diffrn_reflns_limit_l_min -15
_diffrn_reflns_number 12529
_diffrn_reflns_theta_full 25.00
_diffrn_reflns_theta_max 26.71
_exptl_absorpt_coefficient_mu 0.964
_exptl_absorpt_correction_T_max 0.749
_exptl_absorpt_correction_T_min 0.398
_exptl_absorpt_correction_type multi-scan
_exptl_absorpt_process_details 'Jacobson, R. (1998) Private communication'
_exptl_crystal_colour brown
_exptl_crystal_density_diffrn 1.274
_exptl_crystal_density_method 'not measured'
_exptl_crystal_description cubic
_exptl_crystal_F_000 940.00
_exptl_crystal_size_max 0.30
_exptl_crystal_size_mid 0.30
_exptl_crystal_size_min 0.30
_refine_diff_density_max 1.1770
_refine_diff_density_min -1.62
_refine_ls_extinction_method none
_refine_ls_goodness_of_fit_ref 1.603
_refine_ls_hydrogen_treatment refall
_refine_ls_number_parameters 294
_refine_ls_number_reflns 5096
_refine_ls_R_factor_gt 0.0900
_refine_ls_shift/su_max 0.0040
_refine_ls_structure_factor_coef F
_refine_ls_weighting_details 'w = 1/[0.0010Fo^2^ + 3.0000\s(Fo^2^) + 0.5000]'
_refine_ls_weighting_scheme calc
_refine_ls_wR_factor_ref 0.1060
_reflns_number_gt 5073
_reflns_number_total 5674
_reflns_threshold_expression F^2^>2.0\s(F^2^)
_cod_data_source_file b413923b.txt
_cod_original_formula_sum 'C24 H32 Cu N2 O2 '
_cod_database_code 7101163

loop_
_symmetry_equiv_pos_site_id
_symmetry_equiv_pos_as_xyz
1 +X,+Y,+Z
2 -X,1/2+Y,1/2-Z
3 -X,-Y,-Z
4 +X,1/2-Y,1/2+Z

loop_
_atom_site_label
_atom_site_type_symbol
_atom_site_fract_x
_atom_site_fract_y
_atom_site_fract_z
_atom_site_U_iso_or_equiv
_atom_site_adp_type
_atom_site_occupancy
_atom_site_symmetry_multiplicity
_atom_site_calc_flag
_atom_site_refinement_flags
Cu(1) Cu 0.57130(5) 0.57231(6) 0.69054(5) 0.0447(3) Uani 1.00 1 d .
O(1) O 0.4257(3) 0.6073(3) 0.6369(3) 0.0474(13) Uani 1.00 1 d .
O(2) O 0.7118(3) 0.6135(3) 0.7520(3) 0.044(1) Uani 1.00 1 d .
N(1) N 0.6211(4) 0.5767(4) 0.5888(4) 0.046(2) Uani 1.00 1 d .
N(2) N 0.5276(4) 0.5027(4) 0.7848(4) 0.047(2) Uani 1.00 1 d .
C(1) C 0.7264(4) 0.5226(5) 0.5857(5) 0.056(2) Uani 1.00 1 d .
C(2) C 0.5657(5) 0.6308(5) 0.5249(5) 0.046(2) Uani 1.00 1 d .
C(3) C 0.4635(4) 0.6914(5) 0.5135(4) 0.046(2) Uani 1.00 1 d .
C(4) C 0.3980(4) 0.6822(5) 0.5742(4) 0.037(2) Uani 1.00 1 d .
C(5) C 0.2971(4) 0.7457(5) 0.5611(4) 0.040(2) Uani 1.00 1 d .
C(6) C 0.2694(5) 0.8200(5) 0.4916(4) 0.044(2) Uani 1.00 1 d .
C(7) C 0.3318(4) 0.8283(5) 0.4331(5) 0.050(2) Uani 1.00 1 d .
C(8) C 0.4259(4) 0.7631(5) 0.4461(4) 0.047(2) Uani 1.00 1 d .
C(9) C 0.2209(4) 0.7351(5) 0.6200(5) 0.056(2) Uani 1.00 1 d .
C(10) C 0.1236(4) 0.8228(5) 0.5996(5) 0.065(3) Uani 1.00 1 d .
C(11) C 0.1760(4) 0.6015(5) 0.6104(4) 0.051(2) Uani 1.00 1 d .
C(12) C 0.2765(5) 0.7558(6) 0.7077(5) 0.064(2) Uani 1.00 1 d .
C(13) C 0.4319(4) 0.4211(5) 0.7728(5) 0.058(2) Uani 1.00 1 d .
C(14) C 0.5784(5) 0.5270(5) 0.8606(5) 0.054(2) Uani 1.00 1 d .
C(15) C 0.6759(5) 0.5995(5) 0.8853(5) 0.049(2) Uani 1.00 1 d .
C(16) C 0.7386(5) 0.6425(5) 0.8287(5) 0.045(2) Uani 1.00 1 d .
C(17) C 0.8364(4) 0.7074(5) 0.8604(4) 0.044(2) Uani 1.00 1 d .
C(18) C 0.8629(5) 0.7349(6) 0.9437(5) 0.054(2) Uani 1.00 1 d .
C(19) C 0.7981(5) 0.6957(6) 0.9982(5) 0.068(3) Uani 1.00 1 d .
C(20) C 0.7071(5) 0.6267(6) 0.9660(5) 0.057(3) Uani 1.00 1 d .
C(21) C 0.9116(4) 0.7444(5) 0.8036(4) 0.048(2) Uani 1.00 1 d .
C(22) C 1.0085(4) 0.8214(5) 0.8471(5) 0.073(3) Uani 1.00 1 d .
C(23) C 0.9567(5) 0.6229(5) 0.7745(4) 0.054(2) Uani 1.00 1 d .
C(24) C 0.8536(4) 0.8261(5) 0.7328(4) 0.048(2) Uani 1.00 1 d .
H(1) H 0.2046 0.8652 0.4832 0.051 Uiso 1.00 1 c R
H(2) H 0.3102 0.8791 0.3871 0.061 Uiso 1.00 1 c R
H(3) H 0.4671 0.7661 0.4059 0.058 Uiso 1.00 1 c R
H(4) H 0.9252 0.7815 0.9647 0.065 Uiso 1.00 1 c R
H(5) H 0.8170 0.7174 1.0535 0.083 Uiso 1.00 1 c R
H(6) H 0.6670 0.5960 1.0027 0.070 Uiso 1.00 1 c R
H(7) H 0.5965 0.6292 0.4789 0.057 Uiso 1.00 1 c R
H(8) H 0.5497 0.4910 0.9023 0.068 Uiso 1.00 1 c R
H(9) H 0.7811 0.5827 0.5995 0.069 Uiso 1.00 1 c R
H(10) H 0.7243 0.4934 0.5328 0.070 Uiso 1.00 1 c R
H(11) H 0.7406 0.4560 0.6226 0.069 Uiso 1.00 1 c R
H(12) H 0.1420 0.8976 0.6281 0.082 Uiso 1.00 1 c R
H(13) H 0.0641 0.7866 0.6158 0.082 Uiso 1.00 1 c R
H(14) H 0.1057 0.8391 0.5434 0.082 Uiso 1.00 1 c R
H(15) H 0.1122 0.5978 0.5701 0.064 Uiso 1.00 1 c R
H(16) H 0.1616 0.5768 0.6606 0.064 Uiso 1.00 1 c R
H(17) H 0.2277 0.5480 0.5963 0.064 Uiso 1.00 1 c R
H(18) H 0.3049 0.6810 0.7323 0.078 Uiso 1.00 1 c R
H(19) H 0.2269 0.7888 0.7364 0.078 Uiso 1.00 1 c R
H(20) H 0.3327 0.8131 0.7087 0.078 Uiso 1.00 1 c R
H(21) H 0.3693 0.4685 0.7712 0.070 Uiso 1.00 1 c R
H(22) H 0.4402 0.3636 0.8158 0.070 Uiso 1.00 1 c R
H(23) H 0.4261 0.3781 0.7234 0.070 Uiso 1.00 1 c R
H(24) H 0.9913 0.9066 0.8434 0.083 Uiso 1.00 1 c R
H(25) H 1.0678 0.8066 0.8232 0.084 Uiso 1.00 1 c R
H(26) H 1.0259 0.7977 0.9021 0.084 Uiso 1.00 1 c R
H(27) H 1.0207 0.5977 0.8099 0.066 Uiso 1.00 1 c R
H(28) H 0.9703 0.6375 0.7225 0.066 Uiso 1.00 1 c R
H(29) H 0.9044 0.5601 0.7713 0.066 Uiso 1.00 1 c R
H(30) H 0.8222 0.7755 0.6885 0.058 Uiso 1.00 1 c R
H(31) H 0.9041 0.8798 0.7172 0.058 Uiso 1.00 1 c R
H(32) H 0.7997 0.8733 0.7493 0.058 Uiso 1.00 1 c R

loop_
_atom_site_aniso_label
_atom_site_aniso_U_11
_atom_site_aniso_U_22
_atom_site_aniso_U_33
_atom_site_aniso_U_12
_atom_site_aniso_U_13
_atom_site_aniso_U_23
Cu(1) 0.0456(5) 0.0365(4) 0.0557(7) -0.0016(3) 0.0193(4) -0.0013(4)
O(1) 0.047(2) 0.048(2) 0.050(3) 0.001(2) 0.017(2) -0.002(2)
O(2) 0.045(2) 0.044(2) 0.047(4) -0.008(2) 0.016(2) -0.010(2)
N(1) 0.040(3) 0.041(3) 0.063(5) -0.015(2) 0.020(3) -0.010(3)
N(2) 0.047(3) 0.040(3) 0.060(5) -0.005(2) 0.029(3) 0.000(3)
C(1) 0.054(4) 0.048(3) 0.072(6) -0.005(3) 0.028(4) -0.028(4)
C(2) 0.062(4) 0.039(3) 0.041(5) -0.017(3) 0.018(4) -0.018(3)
C(3) 0.046(4) 0.041(3) 0.056(5) -0.011(3) 0.025(4) 0.001(4)
C(4) 0.044(3) 0.037(3) 0.029(5) -0.010(3) 0.004(3) 0.001(3)
C(5) 0.046(3) 0.032(3) 0.042(5) -0.003(3) 0.011(3) 0.006(3)
C(6) 0.047(3) 0.034(3) 0.046(5) -0.007(3) 0.002(3) -0.001(3)
C(7) 0.047(4) 0.035(3) 0.071(6) -0.004(3) 0.021(4) -0.010(3)
C(8) 0.047(4) 0.045(4) 0.053(5) -0.017(3) 0.019(3) -0.005(4)
C(9) 0.040(3) 0.030(3) 0.100(7) -0.001(3) 0.018(4) 0.002(4)
C(10) 0.056(4) 0.044(4) 0.106(8) -0.003(3) 0.040(4) -0.001(4)
C(11) 0.041(3) 0.047(4) 0.071(6) -0.012(3) 0.024(3) -0.009(3)
C(12) 0.047(4) 0.049(4) 0.099(7) 0.011(3) 0.022(4) -0.003(4)
C(13) 0.054(4) 0.049(4) 0.073(6) 0.004(3) 0.019(4) 0.020(4)
C(14) 0.067(4) 0.041(3) 0.063(6) 0.013(3) 0.032(4) 0.019(4)
C(15) 0.049(4) 0.045(4) 0.056(6) 0.018(3) 0.017(4) 0.000(4)
C(16) 0.055(4) 0.030(3) 0.056(6) 0.015(3) 0.027(4) 0.006(3)
C(17) 0.046(4) 0.037(3) 0.049(5) 0.005(3) 0.011(3) -0.008(3)
C(18) 0.057(4) 0.050(4) 0.054(6) 0.010(3) 0.012(4) 0.005(4)
C(19) 0.055(4) 0.069(5) 0.084(7) 0.021(4) 0.023(5) -0.014(4)
C(20) 0.050(4) 0.050(4) 0.073(7) 0.015(3) 0.019(4) -0.004(4)
C(21) 0.052(4) 0.033(3) 0.059(5) -0.000(3) 0.010(4) -0.006(3)
C(22) 0.041(4) 0.048(4) 0.119(8) 0.009(3) -0.008(4) -0.002(4)
C(23) 0.059(4) 0.054(4) 0.053(6) 0.007(3) 0.022(4) 0.007(3)
C(24) 0.051(4) 0.029(3) 0.065(5) 0.003(3) 0.015(3) -0.005(3)

loop_
_atom_type_symbol
_atom_type_description
_atom_type_scat_dispersion_real
_atom_type_scat_dispersion_imag
_atom_type_scat_source
C C 0.003 0.002
;
International Tables for Crystallography
(1992, Vol. C, Tables 4.2.6.8 and 6.1.1.4)
;
H H 0.000 0.000
;
International Tables for Crystallography
(1992, Vol. C, Table 6.1.1.4)
;
Cu Cu 0.320 1.265
;
International Tables for Crystallography
(1992, Vol. C, Tables 4.2.6.8 and 6.1.1.4)
;
N N 0.006 0.003
;
International Tables for Crystallography
(1992, Vol. C, Tables 4.2.6.8 and 6.1.1.4)
;
O O 0.011 0.006
;
International Tables for Crystallography
(1992, Vol. C, Tables 4.2.6.8 and 6.1.1.4)
;

loop_
_geom_angle_atom_site_label_1
_geom_angle_atom_site_label_2
_geom_angle_atom_site_label_3
_geom_angle
O(2) Cu(1) O(1) 154.9(2)
N(1) Cu(1) O(1) 92.4(2)
N(2) Cu(1) O(1) 92.7(2)
Cu(1) O(1) C(4) 124.5(4)
N(1) Cu(1) O(2) 91.7(2)
N(2) Cu(1) O(2) 92.5(2)
Cu(1) O(2) C(16) 127.5(4)
N(2) Cu(1) N(1) 158.7(2)
Cu(1) N(1) C(1) 119.2(4)
Cu(1) N(1) C(2) 121.5(5)
Cu(1) N(2) C(13) 119.2(4)
Cu(1) N(2) C(14) 123.0(4)
O(1) C(4) C(3) 120.7(5)
O(1) C(4) C(5) 119.7(6)
O(2) C(16) C(15) 121.0(5)
O(2) C(16) C(17) 120.8(7)
C(2) N(1) C(1) 119.2(6)
N(1) C(2) C(3) 129.5(7)
C(14) N(2) C(13) 117.8(6)
N(2) C(14) C(15) 126.5(7)
C(2) C(3) C(4) 121.0(6)
C(2) C(3) C(8) 121.0(7)
C(3) C(4) C(5) 119.3(5)
C(8) C(3) C(4) 118.0(5)
C(3) C(8) C(7) 124.2(7)
C(4) C(5) C(9) 122.4(5)
C(4) C(5) C(6) 117.4(6)
C(9) C(5) C(6) 120.2(5)
C(5) C(6) C(7) 123.3(5)
C(5) C(9) C(11) 105.8(5)
C(5) C(9) C(12) 113.2(5)
C(5) C(9) C(10) 113.6(6)
C(6) C(7) C(8) 117.7(6)
C(11) C(9) C(10) 106.6(4)
C(12) C(9) C(10) 108.4(6)
C(12) C(9) C(11) 109.0(6)
C(14) C(15) C(16) 122.7(7)
C(14) C(15) C(20) 116.9(7)
C(15) C(16) C(17) 117.9(7)
C(20) C(15) C(16) 120.4(6)
C(15) C(20) C(19) 123.2(7)
C(16) C(17) C(21) 119.9(6)
C(16) C(17) C(18) 118.9(7)
C(21) C(17) C(18) 121.2(5)
C(17) C(18) C(19) 122.3(6)
C(17) C(21) C(23) 107.4(5)
C(17) C(21) C(24) 111.8(5)
C(17) C(21) C(22) 112.5(6)
C(18) C(19) C(20) 117.1(7)
C(23) C(21) C(22) 107.1(4)
C(24) C(21) C(22) 105.4(5)
C(24) C(21) C(23) 112.7(5)
N(1) C(1) H(9) 110.5059
N(1) C(1) H(11) 109.0593
N(1) C(1) H(10) 108.8359
N(1) C(2) H(7) 115.4926
N(2) C(13) H(21) 110.4223
N(2) C(13) H(23) 108.6969
N(2) C(13) H(22) 109.2861
N(2) C(14) H(8) 116.7423
H(11) C(1) H(9) 109.4718
H(10) C(1) H(9) 109.4723
H(11) C(1) H(10) 109.4771
H(7) C(2) C(3) 115.0155
C(3) C(8) H(3) 117.7550
C(5) C(6) H(1) 118.5228
C(6) C(7) H(2) 120.6635
H(1) C(6) C(7) 118.1891
C(7) C(8) H(3) 118.0521
H(2) C(7) C(8) 121.5881
C(9) C(10) H(12) 108.0570
C(9) C(10) H(13) 109.8036
C(9) C(10) H(14) 110.5364
C(9) C(11) H(16) 107.9001
C(9) C(11) H(17) 109.5256
C(9) C(11) H(15) 110.9702
C(9) C(12) H(18) 111.0687
C(9) C(12) H(20) 107.9410
C(9) C(12) H(19) 109.3839
H(13) C(10) H(12) 109.4740
H(14) C(10) H(12) 109.4774
H(14) C(10) H(13) 109.4689
H(16) C(11) H(15) 109.4660
H(17) C(11) H(15) 109.4722
H(17) C(11) H(16) 109.4789
H(20) C(12) H(18) 109.4738
H(19) C(12) H(18) 109.4676
H(20) C(12) H(19) 109.4774
H(23) C(13) H(21) 109.4721
H(22) C(13) H(21) 109.4708
H(23) C(13) H(22) 109.4744
H(8) C(14) C(15) 116.7566
C(15) C(20) H(6) 119.7689
C(17) C(18) H(4) 119.5161
C(18) C(19) H(5) 120.3055
H(4) C(18) C(19) 118.1978
C(19) C(20) H(6) 116.9740
H(5) C(19) C(20) 122.5543
C(21) C(22) H(24) 109.9585
C(21) C(22) H(25) 109.7378
C(21) C(22) H(26) 108.7153
C(21) C(23) H(28) 107.8978
C(21) C(23) H(29) 108.7215
C(21) C(23) H(27) 111.7615
C(21) C(24) H(30) 109.7586
C(21) C(24) H(32) 109.7699
C(21) C(24) H(31) 108.8821
H(25) C(22) H(24) 109.4710
H(26) C(22) H(24) 109.4710
H(26) C(22) H(25) 109.4710
H(28) C(23) H(27) 109.4780
H(29) C(23) H(27) 109.4679
H(29) C(23) H(28) 109.4760
H(32) C(24) H(30) 109.4698
H(31) C(24) H(30) 109.4730
H(32) C(24) H(31) 109.4723

loop_
_geom_bond_atom_site_label_1
_geom_bond_atom_site_label_2
_geom_bond_distance
Cu(1) O(1) 1.934(4)
Cu(1) O(2) 1.934(4)
Cu(1) N(1) 1.968(6)
Cu(1) N(2) 1.959(6)
O(1) C(4) 1.328(7)
O(2) C(16) 1.314(9)
N(1) C(1) 1.484(8)
N(1) C(2) 1.304(8)
N(2) C(13) 1.492(7)
N(2) C(14) 1.34(1)
C(2) C(3) 1.443(8)
C(3) C(4) 1.47(1)
C(3) C(8) 1.385(9)
C(4) C(5) 1.442(7)
C(5) C(6) 1.413(9)
C(5) C(9) 1.54(1)
C(6) C(7) 1.41(1)
C(7) C(8) 1.376(8)
C(9) C(10) 1.550(8)
C(9) C(11) 1.556(8)
C(9) C(12) 1.53(1)
C(14) C(15) 1.462(8)
C(15) C(16) 1.46(1)
C(15) C(20) 1.38(1)
C(16) C(17) 1.441(8)
C(17) C(18) 1.42(1)
C(17) C(21) 1.56(1)
C(18) C(19) 1.43(1)
C(19) C(20) 1.397(9)
C(21) C(22) 1.550(8)
C(21) C(23) 1.562(9)
C(21) C(24) 1.553(8)
C(1) H(9) 0.9500
C(1) H(10) 0.9500
C(1) H(11) 0.9500
C(2) H(7) 0.9499
C(6) H(1) 0.9500
C(7) H(2) 0.9500
C(8) H(3) 0.9500
C(10) H(12) 0.9500
C(10) H(13) 0.9499
C(10) H(14) 0.9500
C(11) H(15) 0.9500
C(11) H(16) 0.9501
C(11) H(17) 0.9501
C(12) H(18) 0.9500
C(12) H(19) 0.9500
C(12) H(20) 0.9500
C(13) H(21) 0.9500
C(13) H(22) 0.9500
C(13) H(23) 0.9500
C(14) H(8) 0.9500
C(18) H(4) 0.9501
C(19) H(5) 0.9501
C(20) H(6) 0.9500
C(22) H(24) 0.9500
C(22) H(25) 0.9500
C(22) H(26) 0.9499
C(23) H(27) 0.9500
C(23) H(28) 0.9500
C(23) H(29) 0.9500
C(24) H(30) 0.9500
C(24) H(31) 0.9501
C(24) H(32) 0.9499
